data_2023159
loop_
_publ_author_name
'Roecker, Lee'
'Parkin, Sean'

_publ_section_title
;
 Crystal structure of
 tris-{<i>N</i>,<i>N</i>-diethyl-<i>N</i>'-[(4-nitro-phen-yl)(oxo)meth-yl]carbamimido-thio-ato}cobalt(III).
;
_journal_coeditor_code NX2011
_journal_issue 'Pt 7'
_journal_name_full 'Acta crystallographica. Section E, Crystallographic communications'
_journal_page_first 713
_journal_page_last 716
_journal_paper_doi 10.1107/S2056989024005449
_journal_volume 80
_journal_year 2024
_chemical_formula_iupac '[Co (C12 H14 N3 O3 S1)3]'
_chemical_formula_moiety 'C36 H42 Co N9 O9 S3'
_chemical_formula_sum 'C36 H42 Co N9 O9 S3'
_chemical_formula_weight 899.89
_chemical_name_systematic
Tris{<i>N</i>,<i>N</i>-diethyl-<i>N</i>'-[(4-nitrophenyl)(oxo)methyl]carbamimidothioato}cobalt(III)
_space_group_crystal_system trigonal
_space_group_IT_number 147
_space_group_name_Hall '-P 3'
_space_group_name_H-M_alt 'P -3'
_atom_sites_solution_hydrogens difmap
_atom_sites_solution_primary direct
_atom_sites_solution_secondary difmap
_audit_creation_method SHELXL-2019/3
_cell_angle_alpha 90
_cell_angle_beta 90
_cell_angle_gamma 120
_cell_formula_units_Z 2
_cell_length_a 16.6906(3)
_cell_length_b 16.6906(3)
_cell_length_c 9.1346(2)
_cell_measurement_reflns_used 9548
_cell_measurement_temperature 180(2)
_cell_measurement_theta_max 68.07
_cell_measurement_theta_min 3.06
_cell_volume 2203.76(7)
_computing_cell_refinement
;
<i>APEX2</i> (Bruker, 2006)
;
_computing_data_collection
;
<i>APEX2</i> (Bruker, 2006)
;
_computing_data_reduction
;
<i>APEX2</i> (Bruker, 2006)
;
_computing_molecular_graphics
;
<i>XP</i> in <i>SHELXTL</i> (Sheldrick, 2008) and
<i>Mercury</i> (Macrae <i>et al.</i>, 2020)
;
_computing_publication_material
;
<i>SHELX</i> (Sheldrick, 2008) and <i>publCIF</i> (Westrip,
2010)
;
_computing_structure_refinement
;
<i>SHELXL2019/3</i> (Sheldrick, 2015b)
;
_computing_structure_solution
;
<i>SHELXT</i> (Sheldrick, 2015a)
;
_diffrn_ambient_temperature 180(2)
_diffrn_detector_area_resol_mean 5.6
_diffrn_measured_fraction_theta_full 1.000
_diffrn_measured_fraction_theta_max 1.000
_diffrn_measurement_device_type 'Bruker X8 Proteum diffractometer'
_diffrn_measurement_method '\f and \w scans'
_diffrn_radiation_type CuK\a
_diffrn_radiation_wavelength 1.54178
_diffrn_reflns_av_R_equivalents 0.0376
_diffrn_reflns_av_unetI/netI 0.0162
_diffrn_reflns_limit_h_max 14
_diffrn_reflns_limit_h_min -20
_diffrn_reflns_limit_k_max 20
_diffrn_reflns_limit_k_min -20
_diffrn_reflns_limit_l_max 10
_diffrn_reflns_limit_l_min -10
_diffrn_reflns_number 30546
_diffrn_reflns_theta_full 67.679
_diffrn_reflns_theta_max 68.137
_diffrn_reflns_theta_min 3.057
_diffrn_source 'fine-focus rotating anode'
_exptl_absorpt_coefficient_mu 4.889
_exptl_absorpt_correction_T_max 0.753
_exptl_absorpt_correction_T_min 0.580
_exptl_absorpt_correction_type multi-scan
_exptl_absorpt_process_details
;
[<i>SADABS</i> (Krause <i>et al</i>., 2015),
<i>XABS2</i> (Parkin <i>et al</i>., 1995)]
;
_exptl_crystal_colour 'dark green'
_exptl_crystal_density_diffrn 1.356
_exptl_crystal_description shard
_exptl_crystal_F_000 936
_exptl_crystal_size_max 0.120
_exptl_crystal_size_mid 0.110
_exptl_crystal_size_min 0.040
_refine_diff_density_max 0.201
_refine_diff_density_min -0.251
_refine_ls_extinction_coef 0.00080(18)
_refine_ls_extinction_expression Fc^*^=kFc[1+0.001xFc^2^\l^3^/sin(2\q)]^-1/4^
_refine_ls_extinction_method
;
<i>SHELXL2019/3</i> (Sheldrick, 2015b)
;
_refine_ls_goodness_of_fit_ref 1.083
_refine_ls_hydrogen_treatment constr
_refine_ls_matrix_type full
_refine_ls_number_parameters 179
_refine_ls_number_reflns 2682
_refine_ls_number_restraints 0
_refine_ls_restrained_S_all 1.083
_refine_ls_R_factor_all 0.0311
_refine_ls_R_factor_gt 0.0299
_refine_ls_shift/su_max 0.001
_refine_ls_shift/su_mean 0.000
_refine_ls_structure_factor_coef Fsqd
_refine_ls_weighting_details 'w=1/[\s^2^(Fo^2^)+(0.0455P)^2^+0.5678P] where P=(Fo^2^+2Fc^2^)/3'
_refine_ls_weighting_scheme calc
_refine_ls_wR_factor_gt 0.0823
_refine_ls_wR_factor_ref 0.0833
_reflns_number_gt 2571
_reflns_number_total 2682
_reflns_threshold_expression 'I > 2\s(I)'
_cod_data_source_file nx2011.cif
_cod_data_source_block I
_cod_depositor_comments 'Adding full bibliography for 2023159.cif.'
_cod_original_cell_volume 2203.76(9)
_cod_database_code 2023159
_shelx_space_group_comment
;
The symmetry employed for this shelxl refinement is uniquely defined
by the following loop, which should always be used as a source of
symmetry information in preference to the above space-group names.
They are only intended as comments.
;
_shelx_estimated_absorpt_t_min 0.592
_shelx_estimated_absorpt_t_max 0.828

loop_
_space_group_symop_operation_xyz
'x, y, z'
'-y, x-y, z'
'-x+y, -x, z'
'-x, -y, -z'
'y, -x+y, -z'
'x-y, x, -z'

loop_
_atom_site_type_symbol
_atom_site_label
_atom_site_fract_x
_atom_site_fract_y
_atom_site_fract_z
_atom_site_U_iso_or_equiv
_atom_site_adp_type
_atom_site_calc_flag
_atom_site_occupancy
_atom_site_disorder_assembly
_atom_site_disorder_group
Co Co1 0.333333 0.666667 0.48360(4) 0.03514(14) Uani d 1 . .
S S1 0.21178(3) 0.58999(3) 0.34007(5) 0.04670(15) Uani d 1 . .
O O1 0.30064(7) 0.56544(7) 0.61574(12) 0.0381(3) Uani d 1 . .
N N1 0.14855(9) 0.45396(10) 0.55380(14) 0.0397(3) Uani d 1 . .
N N2 0.06185(9) 0.42651(11) 0.35035(14) 0.0446(3) Uani d 1 . .
N N3 0.20338(13) 0.32053(16) 1.18453(19) 0.0637(5) Uani d 1 . .
O O2 0.16284(15) 0.23576(15) 1.18709(19) 0.0855(5) Uani d 1 . .
O O3 0.24204(13) 0.36914(15) 1.28994(17) 0.0922(6) Uani d 1 . .
C C1 0.13955(11) 0.48454(12) 0.42182(16) 0.0385(4) Uani d 1 . .
C C2 0.22264(10) 0.49475(11) 0.63716(16) 0.0337(3) Uani d 1 . .
C C3 0.21352(11) 0.44836(11) 0.78216(16) 0.0355(3) Uani d 1 . .
C C4 0.14649(12) 0.35663(13) 0.80514(18) 0.0442(4) Uani d 1 . .
H H4A 0.102965 0.323122 0.730224 0.053 Uiso calc 1 . .
C C5 0.14277(13) 0.31379(14) 0.9367(2) 0.0506(4) Uani d 1 . .
H H5A 0.098657 0.250373 0.951941 0.061 Uiso calc 1 . .
C C6 0.20480(13) 0.36553(15) 1.04516(18) 0.0475(4) Uani d 1 . .
C C7 0.26939(13) 0.45713(14) 1.02840(19) 0.0501(4) Uani d 1 . .
H H7A 0.309495 0.491487 1.106539 0.060 Uiso calc 1 . .
C C8 0.27465(12) 0.49831(13) 0.89451(18) 0.0437(4) Uani d 1 . .
H H8A 0.320351 0.561190 0.879134 0.052 Uiso calc 1 . .
C C9 -0.00988(12) 0.34040(15) 0.4202(2) 0.0567(5) Uani d 1 . .
H H9A -0.071422 0.325873 0.383010 0.068 Uiso calc 1 . .
H H9B -0.009034 0.350294 0.527181 0.068 Uiso calc 1 . .
C C10 0.00396(16) 0.25957(16) 0.3914(3) 0.0696(6) Uani d 1 . .
H H10A -0.046291 0.203954 0.437066 0.104 Uiso calc 1 . .
H H10B 0.063308 0.272139 0.432840 0.104 Uiso calc 1 . .
H H10C 0.003909 0.249866 0.285617 0.104 Uiso calc 1 . .
C C11 0.03874(12) 0.44629(14) 0.20525(18) 0.0477(4) Uani d 1 . .
H H11A 0.002515 0.387563 0.150922 0.057 Uiso calc 1 . .
H H11B 0.096499 0.485334 0.150052 0.057 Uiso calc 1 . .
C C12 -0.01665(15) 0.49554(18) 0.2149(2) 0.0637(6) Uani d 1 . .
H H12A -0.033471 0.504856 0.116135 0.096 Uiso calc 1 . .
H H12B 0.020665 0.555658 0.262676 0.096 Uiso calc 1 . .
H H12C -0.072966 0.457932 0.272089 0.096 Uiso calc 1 . .

loop_
_atom_site_aniso_label
_atom_site_aniso_U_11
_atom_site_aniso_U_22
_atom_site_aniso_U_33
_atom_site_aniso_U_12
_atom_site_aniso_U_13
_atom_site_aniso_U_23
Co1 0.03772(18) 0.03772(18) 0.0300(2) 0.01886(9) 0.000 0.000
S1 0.0477(2) 0.0531(3) 0.0353(2) 0.0221(2) -0.00973(17) 0.00513(17)
O1 0.0392(6) 0.0374(6) 0.0367(6) 0.0184(5) -0.0083(4) -0.0005(4)
N1 0.0343(7) 0.0538(8) 0.0258(6) 0.0180(6) -0.0017(5) 0.0002(6)
N2 0.0341(7) 0.0661(9) 0.0272(7) 0.0203(7) -0.0042(5) -0.0021(6)
N3 0.0647(11) 0.0996(15) 0.0439(10) 0.0539(11) 0.0078(8) 0.0230(10)
O2 0.1145(15) 0.1025(14) 0.0634(10) 0.0722(12) 0.0180(10) 0.0327(10)
O3 0.0829(12) 0.1351(17) 0.0430(9) 0.0427(11) -0.0153(8) 0.0233(10)
C1 0.0334(8) 0.0541(9) 0.0284(8) 0.0220(7) -0.0003(6) -0.0029(6)
C2 0.0372(8) 0.0409(8) 0.0282(7) 0.0233(7) -0.0021(6) -0.0047(6)
C3 0.0381(8) 0.0475(9) 0.0274(7) 0.0262(7) -0.0014(6) -0.0024(6)
C4 0.0418(9) 0.0528(10) 0.0331(8) 0.0201(8) -0.0019(7) 0.0004(7)
C5 0.0493(10) 0.0576(11) 0.0435(10) 0.0256(9) 0.0060(8) 0.0114(8)
C6 0.0507(10) 0.0752(13) 0.0309(8) 0.0421(10) 0.0030(7) 0.0095(8)
C7 0.0539(10) 0.0723(13) 0.0316(9) 0.0372(10) -0.0099(7) -0.0056(8)
C8 0.0472(9) 0.0519(10) 0.0354(9) 0.0273(8) -0.0082(7) -0.0050(7)
C9 0.0336(9) 0.0778(14) 0.0365(9) 0.0112(9) -0.0016(7) -0.0002(8)
C10 0.0578(12) 0.0661(14) 0.0576(13) 0.0105(10) 0.0003(10) 0.0028(10)
C11 0.0418(9) 0.0761(12) 0.0287(8) 0.0321(9) -0.0069(7) -0.0065(8)
C12 0.0608(12) 0.1016(17) 0.0469(11) 0.0541(13) -0.0111(9) -0.0114(11)

loop_
_atom_type_symbol
_atom_type_description
_atom_type_scat_dispersion_real
_atom_type_scat_dispersion_imag
_atom_type_scat_source
C C 0.0181 0.0091 'International Tables Vol C Tables 4.2.6.8 and 6.1.1.4'
H H 0.0000 0.0000 'International Tables Vol C Tables 4.2.6.8 and 6.1.1.4'
N N 0.0311 0.0180 'International Tables Vol C Tables 4.2.6.8 and 6.1.1.4'
O O 0.0492 0.0322 'International Tables Vol C Tables 4.2.6.8 and 6.1.1.4'
S S 0.3331 0.5567 'International Tables Vol C Tables 4.2.6.8 and 6.1.1.4'
Co Co -2.3653 3.6143 'International Tables Vol C Tables 4.2.6.8 and 6.1.1.4'

loop_
_geom_angle_atom_site_label_1
_geom_angle_atom_site_label_2
_geom_angle_atom_site_label_3
_geom_angle_site_symmetry_1
_geom_angle_site_symmetry_3
_geom_angle
_geom_angle_publ_flag
O1 Co1 O1 3_565 2_665 84.68(5) ?
O1 Co1 O1 3_565 . 84.68(5) ?
O1 Co1 O1 2_665 . 84.68(5) ?
O1 Co1 S1 3_565 . 91.87(4) ?
O1 Co1 S1 2_665 . 176.56(3) ?
O1 Co1 S1 . . 95.09(3) ?
O1 Co1 S1 3_565 3_565 95.09(3) ?
O1 Co1 S1 2_665 3_565 91.87(4) ?
O1 Co1 S1 . 3_565 176.56(4) ?
S1 Co1 S1 . 3_565 88.35(2) ?
O1 Co1 S1 3_565 2_665 176.56(3) ?
O1 Co1 S1 2_665 2_665 95.09(3) ?
O1 Co1 S1 . 2_665 91.87(4) ?
S1 Co1 S1 . 2_665 88.35(2) ?
S1 Co1 S1 3_565 2_665 88.35(2) ?
C1 S1 Co1 . 2_665 107.73(5) ?
C1 S1 Co1 . . 107.73(5) ?
C1 S1 Co1 . 3_565 107.73(5) ?
C2 O1 Co1 . 2_665 128.85(10) ?
C2 O1 Co1 . 3_565 128.85(10) ?
C2 O1 Co1 . . 128.85(10) ?
C2 N1 C1 . . 125.19(14) ?
C1 N2 C11 . . 123.23(15) ?
C1 N2 C9 . . 120.92(14) ?
C11 N2 C9 . . 115.69(14) ?
O3 N3 O2 . . 123.89(19) ?
O3 N3 C6 . . 118.5(2) ?
O2 N3 C6 . . 117.7(2) ?
N2 C1 N1 . . 114.46(15) ?
N2 C1 S1 . . 117.16(12) ?
N1 C1 S1 . . 128.28(12) ?
O1 C2 N1 . . 131.15(14) ?
O1 C2 C3 . . 114.22(13) ?
N1 C2 C3 . . 114.62(14) ?
C4 C3 C8 . . 119.62(15) ?
C4 C3 C2 . . 121.31(14) ?
C8 C3 C2 . . 119.07(15) ?
C5 C4 C3 . . 120.29(16) ?
C5 C4 H4A . . 119.9 ?
C3 C4 H4A . . 119.9 ?
C6 C5 C4 . . 118.31(18) ?
C6 C5 H5A . . 120.8 ?
C4 C5 H5A . . 120.8 ?
C7 C6 C5 . . 122.94(16) ?
C7 C6 N3 . . 117.99(18) ?
C5 C6 N3 . . 119.06(19) ?
C6 C7 C8 . . 118.19(17) ?
C6 C7 H7A . . 120.9 ?
C8 C7 H7A . . 120.9 ?
C7 C8 C3 . . 120.56(17) ?
C7 C8 H8A . . 119.7 ?
C3 C8 H8A . . 119.7 ?
N2 C9 C10 . . 112.60(16) ?
N2 C9 H9A . . 109.1 ?
C10 C9 H9A . . 109.1 ?
N2 C9 H9B . . 109.1 ?
C10 C9 H9B . . 109.1 ?
H9A C9 H9B . . 107.8 ?
C9 C10 H10A . . 109.5 ?
C9 C10 H10B . . 109.5 ?
H10A C10 H10B . . 109.5 ?
C9 C10 H10C . . 109.5 ?
H10A C10 H10C . . 109.5 ?
H10B C10 H10C . . 109.5 ?
N2 C11 C12 . . 111.76(15) ?
N2 C11 H11A . . 109.3 ?
C12 C11 H11A . . 109.3 ?
N2 C11 H11B . . 109.3 ?
C12 C11 H11B . . 109.3 ?
H11A C11 H11B . . 107.9 ?
C11 C12 H12A . . 109.5 ?
C11 C12 H12B . . 109.5 ?
H12A C12 H12B . . 109.5 ?
C11 C12 H12C . . 109.5 ?
H12A C12 H12C . . 109.5 ?
H12B C12 H12C . . 109.5 ?

loop_
_geom_bond_atom_site_label_1
_geom_bond_atom_site_label_2
_geom_bond_site_symmetry_2
_geom_bond_distance
_geom_bond_publ_flag
Co1 O1 3_565 1.9202(11) ?
Co1 O1 2_665 1.9202(11) ?
Co1 O1 . 1.9202(11) ?
Co1 S1 . 2.2082(5) ?
Co1 S1 3_565 2.2082(5) ?
Co1 S1 2_665 2.2082(5) ?
S1 C1 . 1.7284(17) ?
O1 C2 . 1.2606(19) ?
N1 C2 . 1.316(2) ?
N1 C1 . 1.347(2) ?
N2 C1 . 1.338(2) ?
N2 C11 . 1.464(2) ?
N2 C9 . 1.478(2) ?
N3 O3 . 1.216(3) ?
N3 O2 . 1.226(3) ?
N3 C6 . 1.472(2) ?
C2 C3 . 1.503(2) ?
C3 C4 . 1.388(2) ?
C3 C8 . 1.392(2) ?
C4 C5 . 1.384(2) ?
C4 H4A . 0.9500 ?
C5 C6 . 1.380(3) ?
C5 H5A . 0.9500 ?
C6 C7 . 1.369(3) ?
C7 C8 . 1.384(2) ?
C7 H7A . 0.9500 ?
C8 H8A . 0.9500 ?
C9 C10 . 1.501(3) ?
C9 H9A . 0.9900 ?
C9 H9B . 0.9900 ?
C10 H10A . 0.9800 ?
C10 H10B . 0.9800 ?
C10 H10C . 0.9800 ?
C11 C12 . 1.516(3) ?
C11 H11A . 0.9900 ?
C11 H11B . 0.9900 ?
C12 H12A . 0.9800 ?
C12 H12B . 0.9800 ?
C12 H12C . 0.9800 ?

loop_
_geom_hbond_atom_site_label_D
_geom_hbond_atom_site_label_H
_geom_hbond_atom_site_label_A
_geom_hbond_site_symmetry_A
_geom_hbond_distance_DH
_geom_hbond_distance_HA
_geom_hbond_distance_DA
_geom_hbond_angle_DHA
_geom_hbond_publ_flag
C12 H12B S1 . 0.98 3.03 3.510(2) 111.6 no
C7 H7A S1 2_666 0.95 2.91 3.8362(19) 166.4 no
C9 H9B O3 6_557 0.99 2.53 3.213(2) 126.3 no

loop_
_geom_torsion_atom_site_label_1
_geom_torsion_atom_site_label_2
_geom_torsion_atom_site_label_3
_geom_torsion_atom_site_label_4
_geom_torsion_site_symmetry_1
_geom_torsion_site_symmetry_2
_geom_torsion_site_symmetry_3
_geom_torsion_site_symmetry_4
_geom_torsion
_geom_torsion_publ_flag
C11 N2 C1 N1 . . . . -179.82(15) ?
C9 N2 C1 N1 . . . . 4.9(2) ?
C11 N2 C1 S1 . . . . 3.5(2) ?
C9 N2 C1 S1 . . . . -171.79(14) ?
C2 N1 C1 N2 . . . . 173.13(15) ?
C2 N1 C1 S1 . . . . -10.6(2) ?
Co1 S1 C1 N2 2_665 . . . -178.97(11) ?
Co1 S1 C1 N2 . . . . -178.97(11) ?
Co1 S1 C1 N2 3_565 . . . -178.97(11) ?
Co1 S1 C1 N1 2_665 . . . 4.85(17) ?
Co1 S1 C1 N1 . . . . 4.85(17) ?
Co1 S1 C1 N1 3_565 . . . 4.85(17) ?
Co1 O1 C2 N1 2_665 . . . 22.6(2) ?
Co1 O1 C2 N1 3_565 . . . 22.6(2) ?
Co1 O1 C2 N1 . . . . 22.6(2) ?
Co1 O1 C2 C3 2_665 . . . -158.52(10) ?
Co1 O1 C2 C3 3_565 . . . -158.52(10) ?
Co1 O1 C2 C3 . . . . -158.52(10) ?
C1 N1 C2 O1 . . . . -3.4(3) ?
C1 N1 C2 C3 . . . . 177.75(14) ?
O1 C2 C3 C4 . . . . -159.17(15) ?
N1 C2 C3 C4 . . . . 19.9(2) ?
O1 C2 C3 C8 . . . . 19.8(2) ?
N1 C2 C3 C8 . . . . -161.13(15) ?
C8 C3 C4 C5 . . . . -2.7(3) ?
C2 C3 C4 C5 . . . . 176.26(15) ?
C3 C4 C5 C6 . . . . 2.5(3) ?
C4 C5 C6 C7 . . . . 0.2(3) ?
C4 C5 C6 N3 . . . . -178.52(16) ?
O3 N3 C6 C7 . . . . 17.8(3) ?
O2 N3 C6 C7 . . . . -162.28(18) ?
O3 N3 C6 C5 . . . . -163.37(19) ?
O2 N3 C6 C5 . . . . 16.5(3) ?
C5 C6 C7 C8 . . . . -2.5(3) ?
N3 C6 C7 C8 . . . . 176.20(16) ?
C6 C7 C8 C3 . . . . 2.2(3) ?
C4 C3 C8 C7 . . . . 0.3(3) ?
C2 C3 C8 C7 . . . . -178.67(15) ?
C1 N2 C9 C10 . . . . -90.7(2) ?
C11 N2 C9 C10 . . . . 93.7(2) ?
C1 N2 C11 C12 . . . . -90.7(2) ?
C9 N2 C11 C12 . . . . 84.8(2) ?

loop_
_platon_squeeze_void_nr
_platon_squeeze_void_average_x
_platon_squeeze_void_average_y
_platon_squeeze_void_average_z
_platon_squeeze_void_volume
_platon_squeeze_void_count_electrons
_platon_squeeze_void_content
1 0.000 0.000 -0.023 216 75 ' '
